data_7044993
loop_
_publ_author_name
'Hayakawa, Naoki'
'Sugahara, Tomohiro'
'Numata, Yasuyuki'
'Kawaai, Hotaka'
'Yamatani, Kenta'
'Nishimura, Shogo'
'Goda, Shun'
'Suzuki, Yuko'
'Tanikawa, Tomoharu'
'Nakai, Hidetaka'
'Hashizume, Daisuke'
'Sasamori, Takahiro'
'Tokitoh, Norihiro'
'Matsuo, Tsukasa'

_publ_section_title
;
 1,2-Dihalodigermenes bearing bulky Eind groups: synthesis,
 characterization, and conversion to halogermylenoids.
;
_journal_issue 3
_journal_name_full 'Dalton transactions (Cambridge, England : 2003)'
_journal_page_first 814
_journal_page_last 822
_journal_paper_doi 10.1039/c7dt03819d
_journal_volume 47
_journal_year 2018
_chemical_formula_moiety 'C28 H45 Br2 Ge, C18 H36 K N2 O6'
_chemical_formula_sum 'C46 H81 Br2 Ge K N2 O6'
_chemical_formula_weight 1029.63
_chemical_melting_point 404.5(5)
_chemical_name_common '[K(crypt-222)][(Eind)GeBr2]'
_chemical_name_systematic Eind-germylenoid
_chemical_properties_physical ', Air-sensitive,Moisture-sensitive,Oxygen-sensitive'
_space_group_crystal_system triclinic
_space_group_IT_number 2
_space_group_name_Hall '-P 1'
_space_group_name_H-M_alt 'P -1'
_symmetry_space_group_name_Hall '-P 1'
_symmetry_space_group_name_H-M 'P -1'
_atom_sites_solution_hydrogens geom
_atom_sites_solution_primary direct
_atom_sites_solution_secondary difmap
_audit_creation_method SHELXL-2016/4
_audit_update_record
;
2017-04-10 deposited with the CCDC.
2017-12-08 downloaded from the CCDC.
;
_cell_angle_alpha 104.562(4)
_cell_angle_beta 96.164(5)
_cell_angle_gamma 107.936(5)
_cell_formula_units_Z 2
_cell_length_a 11.2880(9)
_cell_length_b 12.8136(7)
_cell_length_c 18.9434(17)
_cell_measurement_reflns_used 43225
_cell_measurement_temperature 103
_cell_measurement_theta_max 25.999
_cell_measurement_theta_min 1.134
_cell_volume 2471.7(3)
_computing_cell_refinement HKL2000
_computing_data_collection CrystalClear
_computing_data_reduction HKL2000
_computing_molecular_graphics 'Yadokari-XG 2011 (Wakita Nemoto et al., 2011)'
_computing_structure_refinement 'SHELXL-2016/4 (Sheldrick, 2016)'
_computing_structure_solution 'SHELXT-2016/4 (Sheldrick, 2016)'
_diffrn_ambient_temperature 103
_diffrn_detector_area_resol_mean 28.5714
_diffrn_measured_fraction_theta_full 0.995
_diffrn_measured_fraction_theta_max 0.993
_diffrn_measurement_device_type 'Rigaku VariMax Saturn'
_diffrn_measurement_method \w-scan
_diffrn_radiation_type MoK\a
_diffrn_radiation_wavelength 0.71075
_diffrn_reflns_av_R_equivalents 0.0645
_diffrn_reflns_av_unetI/netI 0.0391
_diffrn_reflns_Laue_measured_fraction_full 0.995
_diffrn_reflns_Laue_measured_fraction_max 0.993
_diffrn_reflns_limit_h_max 13
_diffrn_reflns_limit_h_min -13
_diffrn_reflns_limit_k_max 15
_diffrn_reflns_limit_k_min -15
_diffrn_reflns_limit_l_max 23
_diffrn_reflns_limit_l_min -23
_diffrn_reflns_number 43225
_diffrn_reflns_point_group_measured_fraction_full 0.995
_diffrn_reflns_point_group_measured_fraction_max 0.993
_diffrn_reflns_theta_full 25.242
_diffrn_reflns_theta_max 25.999
_diffrn_reflns_theta_min 1.134
_diffrn_source 'Fin-focus rotating anode'
_exptl_absorpt_coefficient_mu 2.366
_exptl_absorpt_correction_T_max 0.911
_exptl_absorpt_correction_T_min 0.833
_exptl_absorpt_correction_type multi-scan
_exptl_absorpt_process_details
;
 MULABS - Empirical Correction for Absorption Anisotropy.
 Blessing, R. H., Acta Cryst., A51, 33-38 (1995).
;
_exptl_crystal_colour colorless
_exptl_crystal_density_diffrn 1.383
_exptl_crystal_description prism
_exptl_crystal_F_000 1080
_exptl_crystal_recrystallization_method 'Re-crystallisation from solvent: hexane'
_exptl_crystal_size_max 0.080
_exptl_crystal_size_mid 0.070
_exptl_crystal_size_min 0.040
_refine_diff_density_max 1.303
_refine_diff_density_min -0.610
_refine_diff_density_rms 0.087
_refine_ls_extinction_method none
_refine_ls_goodness_of_fit_ref 1.097
_refine_ls_hydrogen_treatment constr
_refine_ls_matrix_type full
_refine_ls_number_parameters 566
_refine_ls_number_reflns 9641
_refine_ls_number_restraints 0
_refine_ls_restrained_S_all 1.097
_refine_ls_R_factor_all 0.0697
_refine_ls_R_factor_gt 0.0506
_refine_ls_shift/su_max 0.001
_refine_ls_shift/su_mean 0.000
_refine_ls_structure_factor_coef Fsqd
_refine_ls_weighting_details 'w=1/[\s^2^(Fo^2^)+(0.0511P)^2^+5.4193P] where P=(Fo^2^+2Fc^2^)/3'
_refine_ls_weighting_scheme calc
_refine_ls_wR_factor_gt 0.1184
_refine_ls_wR_factor_ref 0.1323
_reflns_Friedel_coverage 0.000
_reflns_number_gt 7691
_reflns_number_total 9641
_reflns_threshold_expression 'I > 2\s(I)'
_cod_data_source_file c7dt03819d3.cif
_cod_data_source_block egebr2k
_cod_depositor_comments
;
The following automatic conversions were performed:

'_chemical_melting_point' value '404-405' was changed to '404.5(5)' -
the average value was taken and precision was estimated.

Automatic conversion script
Id: cif_fix_values 4973 2017-02-22 13:04:09Z antanas 

 Adding full bibliography for 7044992--7044997.cif.
;
_cod_database_code 7044993
_shelx_shelxl_version_number 2016/4
_shelx_space_group_comment
;
The symmetry employed for this shelxl refinement is uniquely defined
by the following loop, which should always be used as a source of
symmetry information in preference to the above space-group names.
They are only intended as comments.
;
_shelx_estimated_absorpt_t_min 0.833
_shelx_estimated_absorpt_t_max 0.911

loop_
_space_group_symop_operation_xyz
'x, y, z'
'-x, -y, -z'

loop_
_atom_site_label
_atom_site_type_symbol
_atom_site_fract_x
_atom_site_fract_y
_atom_site_fract_z
_atom_site_U_iso_or_equiv
_atom_site_adp_type
_atom_site_occupancy
_atom_site_site_symmetry_order
_atom_site_calc_flag
_atom_site_refinement_flags_posn
_atom_site_refinement_flags_adp
_atom_site_refinement_flags_occupancy
_atom_site_disorder_assembly
_atom_site_disorder_group
GE1 Ge 0.58922(4) 0.69849(4) 0.32134(3) 0.03686(13) Uani 1 1 d . . . . .
BR1 Br 0.46407(5) 0.49107(4) 0.29159(3) 0.05214(16) Uani 1 1 d . . . . .
BR2 Br 0.47435(4) 0.77024(4) 0.42183(2) 0.03796(12) Uani 1 1 d . . . . .
C1 C 0.5323(4) 0.7217(3) 0.2198(2) 0.0303(9) Uani 1 1 d . . . . .
C2 C 0.6289(4) 0.7276(3) 0.1767(2) 0.0296(8) Uani 1 1 d . . . . .
C3 C 0.6094(4) 0.7373(3) 0.1047(2) 0.0291(8) Uani 1 1 d . . . . .
C4 C 0.4979(4) 0.7464(4) 0.0742(2) 0.0331(9) Uani 1 1 d . . . . .
H1 H 0.485897 0.754039 0.025563 0.040 Uiso 1 1 calc R U . . .
C5 C 0.4042(4) 0.7444(4) 0.1152(2) 0.0330(9) Uani 1 1 d . . . . .
C6 C 0.4193(4) 0.7313(3) 0.1860(2) 0.0290(8) Uani 1 1 d . . . . .
C7 C 0.7631(4) 0.7208(4) 0.1952(2) 0.0319(9) Uani 1 1 d . . . . .
C8 C 0.8250(4) 0.7574(4) 0.1318(2) 0.0326(9) Uani 1 1 d . . . . .
H2 H 0.879459 0.839679 0.150166 0.039 Uiso 1 1 calc R U . . .
H3 H 0.878937 0.711638 0.115450 0.039 Uiso 1 1 calc R U . . .
C9 C 0.7203(4) 0.7378(3) 0.0664(2) 0.0301(9) Uani 1 1 d . . . . .
C10 C 0.2774(4) 0.7549(5) 0.0892(3) 0.0428(11) Uani 1 1 d . . . . .
C11 C 0.2103(4) 0.7406(4) 0.1535(2) 0.0368(10) Uani 1 1 d . . . . .
H4 H 0.136492 0.667812 0.136780 0.044 Uiso 1 1 calc R U . . .
H5 H 0.178489 0.804835 0.169882 0.044 Uiso 1 1 calc R U . . .
C12 C 0.3030(4) 0.7391(4) 0.2194(2) 0.0302(9) Uani 1 1 d . . . . .
C13 C 0.7483(4) 0.5948(4) 0.1906(3) 0.0372(10) Uani 1 1 d . . . . .
H6 H 0.704793 0.574475 0.230465 0.045 Uiso 1 1 calc R U . . .
H7 H 0.692717 0.543779 0.142305 0.045 Uiso 1 1 calc R U . . .
C14 C 0.8727(5) 0.5704(5) 0.1977(3) 0.0548(14) Uani 1 1 d . . . . .
H8 H 0.915126 0.586841 0.157140 0.082 Uiso 1 1 calc R U . . .
H9 H 0.854554 0.489395 0.194768 0.082 Uiso 1 1 calc R U . . .
H10 H 0.928266 0.619364 0.245598 0.082 Uiso 1 1 calc R U . . .
C15 C 0.8500(4) 0.8028(4) 0.2693(2) 0.0402(10) Uani 1 1 d . . . . .
H11 H 0.830205 0.766641 0.309113 0.048 Uiso 1 1 calc R U . . .
H12 H 0.939177 0.811978 0.265574 0.048 Uiso 1 1 calc R U . . .
C16 C 0.8392(5) 0.9210(4) 0.2924(3) 0.0473(12) Uani 1 1 d . . . . .
H13 H 0.848049 0.954092 0.251097 0.071 Uiso 1 1 calc R U . . .
H14 H 0.906577 0.970764 0.335645 0.071 Uiso 1 1 calc R U . . .
H15 H 0.756122 0.914593 0.305449 0.071 Uiso 1 1 calc R U . . .
C17 C 0.6948(4) 0.6212(4) 0.0071(2) 0.0355(9) Uani 1 1 d . . . . .
H16 H 0.774730 0.622985 -0.010351 0.043 Uiso 1 1 calc R U . . .
H17 H 0.673421 0.560063 0.031687 0.043 Uiso 1 1 calc R U . . .
C18 C 0.5904(4) 0.5873(4) -0.0606(3) 0.0434(11) Uani 1 1 d . . . . .
H18 H 0.510854 0.587703 -0.044549 0.065 Uiso 1 1 calc R U . . .
H19 H 0.578816 0.509981 -0.092153 0.065 Uiso 1 1 calc R U . . .
H20 H 0.614166 0.642216 -0.088980 0.065 Uiso 1 1 calc R U . . .
C19 C 0.7544(4) 0.8378(4) 0.0325(2) 0.0355(9) Uani 1 1 d . . . . .
H21 H 0.681368 0.825494 -0.006534 0.043 Uiso 1 1 calc R U . . .
H22 H 0.767386 0.910076 0.071771 0.043 Uiso 1 1 calc R U . . .
C20 C 0.8719(5) 0.8523(4) -0.0015(3) 0.0461(11) Uani 1 1 d . . . . .
H23 H 0.944904 0.864202 0.036523 0.069 Uiso 1 1 calc R U . . .
H24 H 0.888581 0.919078 -0.020183 0.069 Uiso 1 1 calc R U . . .
H25 H 0.858178 0.783130 -0.042633 0.069 Uiso 1 1 calc R U . . .
C21 C 0.3074(9) 0.8941(10) 0.0993(6) 0.035(2) Uani 0.568(12) 1 d . . P A 1
H26 H 0.225243 0.906823 0.092698 0.041 Uiso 0.568(12) 1 calc R U P A 1
H27 H 0.353376 0.938374 0.150943 0.041 Uiso 0.568(12) 1 calc R U P A 1
C22 C 0.3852(9) 0.9436(8) 0.0459(6) 0.045(3) Uani 0.568(12) 1 d . . P A 1
H28 H 0.397295 1.025523 0.056537 0.068 Uiso 0.568(12) 1 calc R U P A 1
H29 H 0.468218 0.934253 0.052840 0.068 Uiso 0.568(12) 1 calc R U P A 1
H30 H 0.339698 0.902607 -0.005581 0.068 Uiso 0.568(12) 1 calc R U P A 1
C23 C 0.2215(9) 0.6863(11) 0.0155(5) 0.038(2) Uani 0.568(12) 1 d . . P A 1
H31 H 0.212961 0.605796 0.011825 0.045 Uiso 0.568(12) 1 calc R U P A 1
H32 H 0.279507 0.711783 -0.017299 0.045 Uiso 0.568(12) 1 calc R U P A 1
C24 C 0.0927(8) 0.6890(11) -0.0130(5) 0.047(3) Uani 0.568(12) 1 d . . P A 1
H33 H 0.060918 0.639054 -0.064556 0.071 Uiso 0.568(12) 1 calc R U P A 1
H34 H 0.033435 0.661738 0.018059 0.071 Uiso 0.568(12) 1 calc R U P A 1
H35 H 0.100119 0.767946 -0.011125 0.071 Uiso 0.568(12) 1 calc R U P A 1
C25 C 0.3460(4) 0.8549(4) 0.2814(2) 0.0326(9) Uani 1 1 d . . . . .
H36 H 0.422137 0.860774 0.315586 0.039 Uiso 1 1 calc R U . . .
H37 H 0.371961 0.917538 0.258312 0.039 Uiso 1 1 calc R U . . .
C26 C 0.2488(4) 0.8753(4) 0.3272(3) 0.0424(11) Uani 1 1 d . . . . .
H38 H 0.170572 0.865114 0.293953 0.064 Uiso 1 1 calc R U . . .
H39 H 0.282596 0.953763 0.361423 0.064 Uiso 1 1 calc R U . . .
H40 H 0.230196 0.820172 0.355698 0.064 Uiso 1 1 calc R U . . .
C27 C 0.2415(4) 0.6372(4) 0.2483(2) 0.0354(9) Uani 1 1 d . . . . .
H41 H 0.302721 0.639772 0.290789 0.042 Uiso 1 1 calc R U . . .
H42 H 0.166216 0.647375 0.267341 0.042 Uiso 1 1 calc R U . . .
C28 C 0.2003(5) 0.5193(4) 0.1917(3) 0.0522(13) Uani 1 1 d . . . . .
H43 H 0.131448 0.511669 0.152418 0.078 Uiso 1 1 calc R U . . .
H44 H 0.170344 0.460077 0.216297 0.078 Uiso 1 1 calc R U . . .
H45 H 0.272546 0.509758 0.169773 0.078 Uiso 1 1 calc R U . . .
K1 K 0.04037(8) 0.75791(8) 0.64044(5) 0.0325(2) Uani 1 1 d . . . . .
N1 N -0.2175(3) 0.7414(3) 0.57210(19) 0.0333(8) Uani 1 1 d . . . . .
N2 N 0.3014(3) 0.7783(3) 0.7106(2) 0.0415(9) Uani 1 1 d . . . . .
C29 C -0.1976(4) 0.8316(4) 0.5353(2) 0.0354(9) Uani 1 1 d . . . . .
H46 H -0.169939 0.907135 0.574021 0.042 Uiso 1 1 calc R U . . .
H47 H -0.279904 0.820957 0.504972 0.042 Uiso 1 1 calc R U . . .
C30 C -0.1022(4) 0.8338(4) 0.4864(2) 0.0353(9) Uani 1 1 d . . . . .
H48 H -0.124057 0.756619 0.450356 0.042 Uiso 1 1 calc R U . . .
H49 H -0.103424 0.888860 0.458098 0.042 Uiso 1 1 calc R U . . .
O1 O 0.0208(3) 0.8671(2) 0.53021(15) 0.0323(6) Uani 1 1 d . . . . .
C31 C 0.1147(4) 0.8698(4) 0.4853(2) 0.0358(10) Uani 1 1 d . . . . .
H50 H 0.106485 0.915436 0.451205 0.043 Uiso 1 1 calc R U . . .
H51 H 0.102060 0.790628 0.454903 0.043 Uiso 1 1 calc R U . . .
C32 C 0.2434(4) 0.9219(4) 0.5338(3) 0.0383(10) Uani 1 1 d . . . . .
H52 H 0.309108 0.927720 0.502871 0.046 Uiso 1 1 calc R U . . .
H53 H 0.255531 1.000208 0.565412 0.046 Uiso 1 1 calc R U . . .
O2 O 0.2545(3) 0.8510(3) 0.57899(17) 0.0390(7) Uani 1 1 d . . . . .
C33 C 0.3754(4) 0.8978(4) 0.6278(3) 0.0464(12) Uani 1 1 d . . . . .
H54 H 0.380880 0.968103 0.666664 0.056 Uiso 1 1 calc R U . . .
H55 H 0.443424 0.918796 0.599565 0.056 Uiso 1 1 calc R U . . .
C34 C 0.3921(4) 0.8104(5) 0.6628(3) 0.0481(12) Uani 1 1 d . . . . .
H56 H 0.384015 0.740303 0.622905 0.058 Uiso 1 1 calc R U . . .
H57 H 0.479325 0.840358 0.692970 0.058 Uiso 1 1 calc R U . . .
C35 C -0.2924(4) 0.7625(4) 0.6294(3) 0.0385(10) Uani 1 1 d . . . . .
H58 H -0.333737 0.689458 0.640097 0.046 Uiso 1 1 calc R U . . .
H59 H -0.360430 0.787394 0.609692 0.046 Uiso 1 1 calc R U . . .
C36 C -0.2151(4) 0.8518(4) 0.7008(3) 0.0406(10) Uani 1 1 d . . . . .
H60 H -0.171683 0.924806 0.690705 0.049 Uiso 1 1 calc R U . . .
H61 H -0.271628 0.866063 0.735696 0.049 Uiso 1 1 calc R U . . .
O3 O -0.1240(3) 0.8137(3) 0.73320(16) 0.0356(7) Uani 1 1 d . . . . .
C37 C -0.0701(4) 0.8812(4) 0.8082(2) 0.0413(10) Uani 1 1 d . . . . .
H62 H -0.136483 0.872176 0.838619 0.050 Uiso 1 1 calc R U . . .
H63 H -0.034140 0.963397 0.811110 0.050 Uiso 1 1 calc R U . . .
C38 C 0.0317(4) 0.8427(4) 0.8370(2) 0.0406(10) Uani 1 1 d . . . . .
H64 H 0.065479 0.884675 0.890548 0.049 Uiso 1 1 calc R U . . .
H65 H -0.003520 0.759451 0.831476 0.049 Uiso 1 1 calc R U . . .
O4 O 0.1311(3) 0.8642(3) 0.79660(16) 0.0377(7) Uani 1 1 d . . . . .
C39 C 0.2416(5) 0.8535(5) 0.8310(3) 0.0470(12) Uani 1 1 d . . . . .
H66 H 0.220559 0.777142 0.839288 0.056 Uiso 1 1 calc R U . . .
H67 H 0.276416 0.913107 0.879974 0.056 Uiso 1 1 calc R U . . .
C40 C 0.3396(5) 0.8667(5) 0.7827(3) 0.0481(12) Uani 1 1 d . . . . .
H68 H 0.358788 0.942902 0.774361 0.058 Uiso 1 1 calc R U . . .
H69 H 0.418861 0.865319 0.809835 0.058 Uiso 1 1 calc R U . . .
C41 C -0.2856(4) 0.6272(4) 0.5177(3) 0.0373(10) Uani 1 1 d . . . . .
H70 H -0.250181 0.622625 0.471887 0.045 Uiso 1 1 calc R U . . .
H71 H -0.376317 0.617737 0.504322 0.045 Uiso 1 1 calc R U . . .
C42 C -0.2758(4) 0.5316(4) 0.5470(3) 0.0418(11) Uani 1 1 d . . . . .
H72 H -0.307169 0.537687 0.594135 0.050 Uiso 1 1 calc R U . . .
H73 H -0.329029 0.456727 0.510626 0.050 Uiso 1 1 calc R U . . .
O5 O -0.1463(3) 0.5379(3) 0.55958(17) 0.0376(7) Uani 1 1 d . . . . .
C43 C -0.1319(5) 0.4559(4) 0.5949(3) 0.0451(11) Uani 1 1 d . . . . .
H74 H -0.192221 0.378455 0.565917 0.054 Uiso 1 1 calc R U . . .
H75 H -0.151021 0.475107 0.645374 0.054 Uiso 1 1 calc R U . . .
C44 C 0.0005(5) 0.4562(4) 0.6002(3) 0.0441(11) Uani 1 1 d . . . . .
H76 H 0.007611 0.391797 0.618137 0.053 Uiso 1 1 calc R U . . .
H77 H 0.022648 0.445417 0.550292 0.053 Uiso 1 1 calc R U . . .
O6 O 0.0860(3) 0.5621(3) 0.64997(17) 0.0406(7) Uani 1 1 d . . . . .
C45 C 0.2145(5) 0.5669(4) 0.6553(3) 0.0459(11) Uani 1 1 d . . . . .
H78 H 0.243329 0.575171 0.608832 0.055 Uiso 1 1 calc R U . . .
H79 H 0.221302 0.494814 0.662431 0.055 Uiso 1 1 calc R U . . .
C46 C 0.2962(5) 0.6672(4) 0.7199(3) 0.0478(12) Uani 1 1 d . . . . .
H80 H 0.263303 0.659825 0.765418 0.057 Uiso 1 1 calc R U . . .
H81 H 0.383530 0.665015 0.727000 0.057 Uiso 1 1 calc R U . . .
C47 C 0.2725(10) 0.8370(11) 0.0490(8) 0.038(3) Uani 0.432(12) 1 d . . P A 2
H82 H 0.184492 0.836438 0.038349 0.045 Uiso 0.432(12) 1 calc R U P A 2
H83 H 0.299697 0.815728 0.001033 0.045 Uiso 0.432(12) 1 calc R U P A 2
C48 C 0.3596(13) 0.9549(12) 0.0961(9) 0.045(4) Uani 0.432(12) 1 d . . P A 2
H84 H 0.357136 1.011024 0.069563 0.067 Uiso 0.432(12) 1 calc R U P A 2
H85 H 0.331768 0.975596 0.143251 0.067 Uiso 0.432(12) 1 calc R U P A 2
H86 H 0.446619 0.954949 0.106049 0.067 Uiso 0.432(12) 1 calc R U P A 2
C49 C 0.1950(11) 0.6271(12) 0.0222(6) 0.031(3) Uani 0.432(12) 1 d . . P A 2
H87 H 0.243365 0.619263 -0.018211 0.037 Uiso 0.432(12) 1 calc R U P A 2
H88 H 0.192387 0.564197 0.044203 0.037 Uiso 0.432(12) 1 calc R U P A 2
C50 C 0.0574(10) 0.6089(13) -0.0129(7) 0.045(3) Uani 0.432(12) 1 d . . P A 2
H89 H 0.020088 0.533061 -0.050273 0.068 Uiso 0.432(12) 1 calc R U P A 2
H90 H 0.006822 0.613373 0.025962 0.068 Uiso 0.432(12) 1 calc R U P A 2
H91 H 0.057987 0.668641 -0.036680 0.068 Uiso 0.432(12) 1 calc R U P A 2

loop_
_atom_site_aniso_label
_atom_site_aniso_U_11
_atom_site_aniso_U_22
_atom_site_aniso_U_33
_atom_site_aniso_U_23
_atom_site_aniso_U_13
_atom_site_aniso_U_12
GE1 0.0274(2) 0.0517(3) 0.0395(3) 0.0212(2) 0.01227(19) 0.0168(2)
BR1 0.0599(3) 0.0479(3) 0.0696(3) 0.0306(3) 0.0381(3) 0.0288(3)
BR2 0.0295(2) 0.0459(3) 0.0383(2) 0.0131(2) 0.00623(17) 0.01267(19)
C1 0.028(2) 0.029(2) 0.033(2) 0.0102(17) 0.0101(17) 0.0071(17)
C2 0.027(2) 0.030(2) 0.032(2) 0.0104(17) 0.0091(17) 0.0095(17)
C3 0.028(2) 0.028(2) 0.033(2) 0.0111(17) 0.0103(17) 0.0087(17)
C4 0.034(2) 0.037(2) 0.035(2) 0.0155(19) 0.0124(18) 0.0160(19)
C5 0.030(2) 0.033(2) 0.039(2) 0.0137(19) 0.0093(18) 0.0127(18)
C6 0.025(2) 0.027(2) 0.033(2) 0.0065(17) 0.0093(17) 0.0070(16)
C7 0.023(2) 0.039(2) 0.034(2) 0.0112(18) 0.0089(17) 0.0104(18)
C8 0.025(2) 0.038(2) 0.035(2) 0.0123(19) 0.0109(17) 0.0085(18)
C9 0.026(2) 0.032(2) 0.030(2) 0.0086(17) 0.0087(16) 0.0067(17)
C10 0.036(2) 0.069(3) 0.044(3) 0.031(2) 0.019(2) 0.032(2)
C11 0.027(2) 0.046(3) 0.036(2) 0.012(2) 0.0087(18) 0.0089(19)
C12 0.024(2) 0.037(2) 0.033(2) 0.0139(18) 0.0095(17) 0.0132(17)
C13 0.029(2) 0.048(3) 0.043(2) 0.019(2) 0.0137(19) 0.019(2)
C14 0.046(3) 0.074(4) 0.072(4) 0.038(3) 0.029(3) 0.040(3)
C15 0.028(2) 0.054(3) 0.038(2) 0.015(2) 0.0085(19) 0.011(2)
C16 0.049(3) 0.043(3) 0.037(3) 0.006(2) 0.007(2) 0.005(2)
C17 0.030(2) 0.040(2) 0.037(2) 0.0087(19) 0.0133(18) 0.0120(19)
C18 0.033(2) 0.046(3) 0.045(3) 0.004(2) 0.009(2) 0.011(2)
C19 0.037(2) 0.036(2) 0.035(2) 0.0133(19) 0.0131(19) 0.0104(19)
C20 0.041(3) 0.051(3) 0.044(3) 0.018(2) 0.018(2) 0.007(2)
C21 0.030(5) 0.038(6) 0.041(6) 0.015(5) 0.009(4) 0.017(4)
C22 0.051(5) 0.052(6) 0.038(5) 0.025(4) 0.006(4) 0.018(4)
C23 0.028(5) 0.053(7) 0.039(5) 0.024(5) 0.004(3) 0.016(5)
C24 0.028(5) 0.065(8) 0.043(5) 0.013(5) 0.001(4) 0.012(5)
C25 0.030(2) 0.036(2) 0.033(2) 0.0105(18) 0.0073(17) 0.0121(18)
C26 0.039(2) 0.054(3) 0.039(2) 0.010(2) 0.010(2) 0.026(2)
C27 0.025(2) 0.041(2) 0.036(2) 0.0105(19) 0.0078(17) 0.0062(18)
C28 0.058(3) 0.042(3) 0.044(3) 0.011(2) 0.011(2) 0.001(2)
K1 0.0291(5) 0.0334(5) 0.0374(5) 0.0117(4) 0.0101(4) 0.0120(4)
N1 0.0275(18) 0.0348(19) 0.0364(19) 0.0086(16) 0.0105(15) 0.0095(15)
N2 0.033(2) 0.050(2) 0.047(2) 0.0143(19) 0.0095(17) 0.0210(18)
C29 0.028(2) 0.039(2) 0.042(2) 0.013(2) 0.0062(18) 0.0155(19)
C30 0.036(2) 0.035(2) 0.035(2) 0.0117(19) 0.0054(18) 0.0122(19)
O1 0.0280(15) 0.0356(16) 0.0323(15) 0.0114(13) 0.0077(12) 0.0082(12)
C31 0.035(2) 0.033(2) 0.038(2) 0.0099(19) 0.0154(19) 0.0073(19)
C32 0.034(2) 0.034(2) 0.045(3) 0.011(2) 0.017(2) 0.0068(19)
O2 0.0253(15) 0.0415(18) 0.0481(18) 0.0150(15) 0.0088(13) 0.0072(13)
C33 0.026(2) 0.053(3) 0.058(3) 0.015(2) 0.012(2) 0.009(2)
C34 0.027(2) 0.061(3) 0.057(3) 0.014(3) 0.011(2) 0.019(2)
C35 0.027(2) 0.045(3) 0.046(3) 0.014(2) 0.0117(19) 0.016(2)
C36 0.042(3) 0.042(3) 0.044(3) 0.012(2) 0.014(2) 0.022(2)
O3 0.0342(16) 0.0381(17) 0.0351(16) 0.0091(13) 0.0099(13) 0.0140(13)
C37 0.038(2) 0.044(3) 0.039(2) 0.009(2) 0.015(2) 0.010(2)
C38 0.039(2) 0.047(3) 0.034(2) 0.014(2) 0.0110(19) 0.010(2)
O4 0.0330(16) 0.0468(18) 0.0368(16) 0.0146(14) 0.0087(13) 0.0165(14)
C39 0.042(3) 0.052(3) 0.045(3) 0.010(2) 0.003(2) 0.021(2)
C40 0.037(3) 0.053(3) 0.052(3) 0.010(2) 0.004(2) 0.019(2)
C41 0.027(2) 0.035(2) 0.043(2) 0.006(2) 0.0061(18) 0.0057(18)
C42 0.033(2) 0.037(3) 0.050(3) 0.009(2) 0.013(2) 0.007(2)
O5 0.0364(16) 0.0347(16) 0.0463(18) 0.0166(14) 0.0160(14) 0.0125(13)
C43 0.058(3) 0.032(2) 0.050(3) 0.018(2) 0.018(2) 0.015(2)
C44 0.056(3) 0.029(2) 0.048(3) 0.011(2) 0.009(2) 0.017(2)
O6 0.0441(18) 0.0358(17) 0.0445(18) 0.0107(14) 0.0099(14) 0.0182(14)
C45 0.050(3) 0.053(3) 0.046(3) 0.016(2) 0.016(2) 0.030(2)
C46 0.046(3) 0.055(3) 0.051(3) 0.017(2) 0.010(2) 0.028(2)
C47 0.021(5) 0.044(7) 0.051(8) 0.016(6) 0.007(5) 0.014(5)
C48 0.041(7) 0.039(8) 0.060(10) 0.026(7) 0.007(6) 0.014(6)
C49 0.025(6) 0.041(7) 0.031(6) 0.011(5) 0.007(4) 0.017(5)
C50 0.024(6) 0.045(8) 0.050(7) -0.006(6) 0.001(5) 0.006(5)

loop_
_atom_type_symbol
_atom_type_description
_atom_type_scat_dispersion_real
_atom_type_scat_dispersion_imag
_atom_type_scat_source
Br Br -0.2901 2.4595 'International Tables Vol C Tables 4.2.6.8 and 6.1.1.4'
Ge Ge 0.1547 1.8001 'International Tables Vol C Tables 4.2.6.8 and 6.1.1.4'
K K 0.2009 0.2494 'International Tables Vol C Tables 4.2.6.8 and 6.1.1.4'
O O 0.0106 0.0060 'International Tables Vol C Tables 4.2.6.8 and 6.1.1.4'
N N 0.0061 0.0033 'International Tables Vol C Tables 4.2.6.8 and 6.1.1.4'
C C 0.0033 0.0016 'International Tables Vol C Tables 4.2.6.8 and 6.1.1.4'
H H 0.0000 0.0000 'International Tables Vol C Tables 4.2.6.8 and 6.1.1.4'

loop_
_geom_angle_atom_site_label_1
_geom_angle_atom_site_label_2
_geom_angle_atom_site_label_3
_geom_angle
C1 GE1 BR1 98.57(11)
C1 GE1 BR2 113.09(11)
BR1 GE1 BR2 96.65(2)
C6 C1 C2 115.5(4)
C6 C1 GE1 133.3(3)
C2 C1 GE1 111.2(3)
C3 C2 C1 121.3(4)
C3 C2 C7 108.8(3)
C1 C2 C7 129.9(4)
C4 C3 C2 121.1(4)
C4 C3 C9 125.0(4)
C2 C3 C9 113.9(3)
C5 C4 C3 119.0(4)
C5 C4 H1 120.5
C3 C4 H1 120.5
C4 C5 C6 121.2(4)
C4 C5 C10 124.8(4)
C6 C5 C10 114.0(4)
C5 C6 C1 121.9(4)
C5 C6 C12 109.3(3)
C1 C6 C12 128.7(4)
C15 C7 C13 110.0(4)
C15 C7 C2 117.3(3)
C13 C7 C2 108.6(3)
C15 C7 C8 107.1(3)
C13 C7 C8 111.7(3)
C2 C7 C8 101.9(3)
C9 C8 C7 109.2(3)
C9 C8 H2 109.8
C7 C8 H2 109.8
C9 C8 H3 109.8
C7 C8 H3 109.8
H2 C8 H3 108.3
C3 C9 C8 101.2(3)
C3 C9 C19 110.5(3)
C8 C9 C19 111.0(3)
C3 C9 C17 112.0(3)
C8 C9 C17 110.4(3)
C19 C9 C17 111.3(3)
C23a C10 C5 112.1(5)
C47b C10 C5 119.8(5)
C23a C10 C11 121.8(6)
C47b C10 C11 124.3(6)
C5 C10 C11 102.3(3)
C23a C10 C21 112.0(6)
C5 C10 C21 105.9(5)
C11 C10 C21 100.9(5)
C47b C10 C49 101.4(7)
C5 C10 C49 104.5(5)
C11 C10 C49 101.4(5)
C10 C11 C12 110.2(3)
C10 C11 H4 109.6
C12 C11 H4 109.6
C10 C11 H5 109.6
C12 C11 H5 109.6
H4 C11 H5 108.1
C6 C12 C27 113.4(3)
C6 C12 C25 107.4(3)
C27 C12 C25 111.8(3)
C6 C12 C11 103.3(3)
C27 C12 C11 110.7(3)
C25 C12 C11 109.9(3)
C14 C13 C7 115.1(4)
C14 C13 H6 108.5
C7 C13 H6 108.5
C14 C13 H7 108.5
C7 C13 H7 108.5
H6 C13 H7 107.5
C13 C14 H8 109.5
C13 C14 H9 109.5
H8 C14 H9 109.5
C13 C14 H10 109.5
H8 C14 H10 109.5
H9 C14 H10 109.5
C16 C15 C7 115.2(4)
C16 C15 H11 108.5
C7 C15 H11 108.5
C16 C15 H12 108.5
C7 C15 H12 108.5
H11 C15 H12 107.5
C15 C16 H13 109.5
C15 C16 H14 109.5
H13 C16 H14 109.5
C15 C16 H15 109.5
H13 C16 H15 109.5
H14 C16 H15 109.5
C18 C17 C9 116.9(4)
C18 C17 H16 108.1
C9 C17 H16 108.1
C18 C17 H17 108.1
C9 C17 H17 108.1
H16 C17 H17 107.3
C17 C18 H18 109.5
C17 C18 H19 109.5
H18 C18 H19 109.5
C17 C18 H20 109.5
H18 C18 H20 109.5
H19 C18 H20 109.5
C20 C19 C9 114.6(4)
C20 C19 H21 108.6
C9 C19 H21 108.6
C20 C19 H22 108.6
C9 C19 H22 108.6
H21 C19 H22 107.6
C19 C20 H23 109.5
C19 C20 H24 109.5
H23 C20 H24 109.5
C19 C20 H25 109.5
H23 C20 H25 109.5
H24 C20 H25 109.5
C22a C21a C10 116.1(7)
C22a C21a H26 108.3
C10 C21a H26 108.3
C22a C21a H27 108.3
C10 C21a H27 108.3
H26a C21a H27 107.4
C21a C22a H28 109.5
C21a C22a H29 109.5
H28a C22a H29 109.5
C21a C22a H30 109.5
H28a C22a H30 109.5
H29a C22a H30 109.5
C10 C23a C24 115.0(8)
C10 C23a H31 108.5
C24a C23a H31 108.5
C10 C23a H32 108.5
C24a C23a H32 108.5
H31a C23a H32 107.5
C23a C24a H33 109.5
C23a C24a H34 109.5
H33a C24a H34 109.5
C23a C24a H35 109.5
H33a C24a H35 109.5
H34a C24a H35 109.5
C26 C25 C12 116.2(4)
C26 C25 H36 108.2
C12 C25 H36 108.2
C26 C25 H37 108.2
C12 C25 H37 108.2
H36 C25 H37 107.4
C25 C26 H38 109.5
C25 C26 H39 109.5
H38 C26 H39 109.5
C25 C26 H40 109.5
H38 C26 H40 109.5
H39 C26 H40 109.5
C28 C27 C12 115.5(4)
C28 C27 H41 108.4
C12 C27 H41 108.4
C28 C27 H42 108.4
C12 C27 H42 108.4
H41 C27 H42 107.5
C27 C28 H43 109.5
C27 C28 H44 109.5
H43 C28 H44 109.5
C27 C28 H45 109.5
H43 C28 H45 109.5
H44 C28 H45 109.5
O6 K1 O1 136.77(9)
O6 K1 O3 112.46(9)
O1 K1 O3 104.82(9)
O6 K1 O4 91.17(9)
O1 K1 O4 127.39(9)
O3 K1 O4 59.37(8)
O6 K1 O2 97.67(9)
O1 K1 O2 58.87(8)
O3 K1 O2 144.40(9)
O4 K1 O2 103.24(9)
O6 K1 O5 61.09(9)
O1 K1 O5 97.22(9)
O3 K1 O5 92.35(9)
O4 K1 O5 130.44(9)
O2 K1 O5 119.54(9)
O6 K1 N1 119.94(10)
O1 K1 N1 61.88(9)
O3 K1 N1 60.63(9)
O4 K1 N1 119.23(9)
O2 K1 N1 120.05(9)
O5 K1 N1 59.91(9)
O6 K1 N2 60.86(10)
O1 K1 N2 117.83(10)
O3 K1 N2 118.92(10)
O4 K1 N2 60.21(9)
O2 K1 N2 59.80(10)
O5 K1 N2 120.93(10)
N1 K1 N2 179.15(11)
C29 N1 C35 109.2(3)
C29 N1 C41 110.6(3)
C35 N1 C41 109.3(3)
C29 N1 K1 106.1(2)
C35 N1 K1 110.8(2)
C41 N1 K1 110.8(2)
C40 N2 C46 110.5(4)
C40 N2 C34 110.0(4)
C46 N2 C34 109.5(4)
C40 N2 K1 108.0(3)
C46 N2 K1 108.6(3)
C34 N2 K1 110.2(3)
N1 C29 C30 114.6(3)
N1 C29 H46 108.6
C30 C29 H46 108.6
N1 C29 H47 108.6
C30 C29 H47 108.6
H46 C29 H47 107.6
O1 C30 C29 109.9(3)
O1 C30 H48 109.7
C29 C30 H48 109.7
O1 C30 H49 109.7
C29 C30 H49 109.7
H48 C30 H49 108.2
C30 O1 C31 111.6(3)
C30 O1 K1 116.0(2)
C31 O1 K1 114.6(2)
O1 C31 C32 109.6(3)
O1 C31 H50 109.7
C32 C31 H50 109.7
O1 C31 H51 109.7
C32 C31 H51 109.7
H50 C31 H51 108.2
O2 C32 C31 108.3(3)
O2 C32 H52 110.0
C31 C32 H52 110.0
O2 C32 H53 110.0
C31 C32 H53 110.0
H52 C32 H53 108.4
C32 O2 C33 110.9(3)
C32 O2 K1 117.6(2)
C33 O2 K1 116.6(3)
O2 C33 C34 108.7(4)
O2 C33 H54 109.9
C34 C33 H54 109.9
O2 C33 H55 109.9
C34 C33 H55 109.9
H54 C33 H55 108.3
N2 C34 C33 114.9(4)
N2 C34 H56 108.6
C33 C34 H56 108.6
N2 C34 H57 108.6
C33 C34 H57 108.6
H56 C34 H57 107.5
N1 C35 C36 113.5(4)
N1 C35 H58 108.9
C36 C35 H58 108.9
N1 C35 H59 108.9
C36 C35 H59 108.9
H58 C35 H59 107.7
O3 C36 C35 109.9(4)
O3 C36 H60 109.7
C35 C36 H60 109.7
O3 C36 H61 109.7
C35 C36 H61 109.7
H60 C36 H61 108.2
C36 O3 C37 111.6(3)
C36 O3 K1 114.5(2)
C37 O3 K1 118.1(2)
O3 C37 C38 108.8(4)
O3 C37 H62 109.9
C38 C37 H62 109.9
O3 C37 H63 109.9
C38 C37 H63 109.9
H62 C37 H63 108.3
O4 C38 C37 109.4(4)
O4 C38 H64 109.8
C37 C38 H64 109.8
O4 C38 H65 109.8
C37 C38 H65 109.8
H64 C38 H65 108.2
C39 O4 C38 112.3(3)
C39 O4 K1 119.1(3)
C38 O4 K1 111.9(2)
O4 C39 C40 110.1(4)
O4 C39 H66 109.6
C40 C39 H66 109.6
O4 C39 H67 109.6
C40 C39 H67 109.6
H66 C39 H67 108.1
N2 C40 C39 114.4(4)
N2 C40 H68 108.7
C39 C40 H68 108.7
N2 C40 H69 108.7
C39 C40 H69 108.7
H68 C40 H69 107.6
N1 C41 C42 112.4(4)
N1 C41 H70 109.1
C42 C41 H70 109.1
N1 C41 H71 109.1
C42 C41 H71 109.1
H70 C41 H71 107.8
O5 C42 C41 109.6(3)
O5 C42 H72 109.7
C41 C42 H72 109.7
O5 C42 H73 109.7
C41 C42 H73 109.7
H72 C42 H73 108.2
C43 O5 C42 110.9(3)
C43 O5 K1 108.7(3)
C42 O5 K1 116.9(2)
O5 C43 C44 109.6(4)
O5 C43 H74 109.8
C44 C43 H74 109.8
O5 C43 H75 109.8
C44 C43 H75 109.8
H74 C43 H75 108.2
O6 C44 C43 109.9(4)
O6 C44 H76 109.7
C43 C44 H76 109.7
O6 C44 H77 109.7
C43 C44 H77 109.7
H76 C44 H77 108.2
C44 O6 C45 111.7(3)
C44 O6 K1 116.5(2)
C45 O6 K1 116.5(3)
O6 C45 C46 109.1(4)
O6 C45 H78 109.9
C46 C45 H78 109.9
O6 C45 H79 109.9
C46 C45 H79 109.9
H78 C45 H79 108.3
N2 C46 C45 113.5(4)
N2 C46 H80 108.9
C45 C46 H80 108.9
N2 C46 H81 108.9
C45 C46 H81 108.9
H80 C46 H81 107.7
C10 C47b C48 108.7(11)
C10 C47b H82 109.9
C48b C47b H82 109.9
C10 C47b H83 109.9
C48b C47b H83 109.9
H82b C47b H83 108.3
C47b C48b H84 109.5
C47b C48b H85 109.5
H84b C48b H85 109.5
C47b C48b H86 109.5
H84b C48b H86 109.5
H85b C48b H86 109.5
C50b C49b C10 116.9(8)
C50b C49b H87 108.1
C10 C49b H87 108.1
C50b C49b H88 108.1
C10 C49b H88 108.1
H87b C49b H88 107.3
C49b C50b H89 109.5
C49b C50b H90 109.5
H89b C50b H90 109.5
C49b C50b H91 109.5
H89b C50b H91 109.5
H90b C50b H91 109.5

loop_
_geom_bond_atom_site_label_1
_geom_bond_atom_site_label_2
_geom_bond_distance
GE1 C1 2.084(4)
GE1 BR1 2.4780(7)
GE1 BR2 2.5562(6)
C1 C6 1.419(6)
C1 C2 1.426(5)
C2 C3 1.400(6)
C2 C7 1.551(5)
C3 C4 1.379(6)
C3 C9 1.512(5)
C4 C5 1.376(6)
C4 H1 0.9500
C5 C6 1.391(6)
C5 C10 1.519(6)
C6 C12 1.536(5)
C7 C15 1.538(6)
C7 C13 1.550(6)
C7 C8 1.554(5)
C8 C9 1.531(6)
C8 H2 0.9900
C8 H3 0.9900
C9 C19 1.538(6)
C9 C17 1.549(6)
C10 C23 1.404(11)
C10 C47 1.456(11)
C10 C11 1.522(6)
C10 C21 1.667(11)
C10 C49 1.709(13)
C11 C12 1.550(6)
C11 H4 0.9900
C11 H5 0.9900
C12 C27 1.539(6)
C12 C25 1.541(6)
C13 C14 1.529(6)
C13 H6 0.9900
C13 H7 0.9900
C14 H8 0.9800
C14 H9 0.9800
C14 H10 0.9800
C15 C16 1.513(7)
C15 H11 0.9900
C15 H12 0.9900
C16 H13 0.9800
C16 H14 0.9800
C16 H15 0.9800
C17 C18 1.517(6)
C17 H16 0.9900
C17 H17 0.9900
C18 H18 0.9800
C18 H19 0.9800
C18 H20 0.9800
C19 C20 1.516(6)
C19 H21 0.9900
C19 H22 0.9900
C20 H23 0.9800
C20 H24 0.9800
C20 H25 0.9800
C21a C22 1.537(13)
C21a H26 0.9900
C21a H27 0.9900
C22a H28 0.9800
C22a H29 0.9800
C22a H30 0.9800
C23a C24 1.509(12)
C23a H31 0.9900
C23a H32 0.9900
C24a H33 0.9800
C24a H34 0.9800
C24a H35 0.9800
C25 C26 1.513(6)
C25 H36 0.9900
C25 H37 0.9900
C26 H38 0.9800
C26 H39 0.9800
C26 H40 0.9800
C27 C28 1.515(6)
C27 H41 0.9900
C27 H42 0.9900
C28 H43 0.9800
C28 H44 0.9800
C28 H45 0.9800
K1 O6 2.756(3)
K1 O1 2.815(3)
K1 O3 2.815(3)
K1 O4 2.849(3)
K1 O2 2.854(3)
K1 O5 2.866(3)
K1 N1 2.978(4)
K1 N2 3.005(4)
N1 C29 1.466(5)
N1 C35 1.470(5)
N1 C41 1.473(5)
N2 C40 1.460(6)
N2 C46 1.463(6)
N2 C34 1.470(6)
C29 C30 1.493(6)
C29 H46 0.9900
C29 H47 0.9900
C30 O1 1.417(5)
C30 H48 0.9900
C30 H49 0.9900
O1 C31 1.426(5)
C31 C32 1.485(6)
C31 H50 0.9900
C31 H51 0.9900
C32 O2 1.419(5)
C32 H52 0.9900
C32 H53 0.9900
O2 C33 1.423(5)
C33 C34 1.485(7)
C33 H54 0.9900
C33 H55 0.9900
C34 H56 0.9900
C34 H57 0.9900
C35 C36 1.500(6)
C35 H58 0.9900
C35 H59 0.9900
C36 O3 1.413(5)
C36 H60 0.9900
C36 H61 0.9900
O3 C37 1.417(5)
C37 C38 1.488(6)
C37 H62 0.9900
C37 H63 0.9900
C38 O4 1.421(5)
C38 H64 0.9900
C38 H65 0.9900
O4 C39 1.406(5)
C39 C40 1.506(7)
C39 H66 0.9900
C39 H67 0.9900
C40 H68 0.9900
C40 H69 0.9900
C41 C42 1.494(6)
C41 H70 0.9900
C41 H71 0.9900
C42 O5 1.429(5)
C42 H72 0.9900
C42 H73 0.9900
O5 C43 1.418(5)
C43 C44 1.486(7)
C43 H74 0.9900
C43 H75 0.9900
C44 O6 1.420(6)
C44 H76 0.9900
C44 H77 0.9900
O6 C45 1.425(5)
C45 C46 1.495(7)
C45 H78 0.9900
C45 H79 0.9900
C46 H80 0.9900
C46 H81 0.9900
C47b C48 1.505(19)
C47b H82 0.9900
C47b H83 0.9900
C48b H84 0.9800
C48b H85 0.9800
C48b H86 0.9800
C49b C50 1.545(15)
C49b H87 0.9900
C49b H88 0.9900
C50b H89 0.9800
C50b H90 0.9800
C50b H91 0.9800

loop_
_geom_torsion_atom_site_label_1
_geom_torsion_atom_site_label_2
_geom_torsion_atom_site_label_3
_geom_torsion_atom_site_label_4
_geom_torsion
C6 C1 C2 C3 -2.6(6)
GE1 C1 C2 C3 176.8(3)
C6 C1 C2 C7 179.8(4)
GE1 C1 C2 C7 -0.8(5)
C1 C2 C3 C4 2.8(6)
C7 C2 C3 C4 -179.1(4)
C1 C2 C3 C9 -177.8(4)
C7 C2 C3 C9 0.2(5)
C2 C3 C4 C5 -0.9(6)
C9 C3 C4 C5 179.8(4)
C3 C4 C5 C6 -1.1(6)
C3 C4 C5 C10 179.3(4)
C4 C5 C6 C1 1.2(6)
C10 C5 C6 C1 -179.2(4)
C4 C5 C6 C12 176.9(4)
C10 C5 C6 C12 -3.5(5)
C2 C1 C6 C5 0.6(6)
GE1 C1 C6 C5 -178.6(3)
C2 C1 C6 C12 -174.1(4)
GE1 C1 C6 C12 6.7(7)
C3 C2 C7 C15 129.6(4)
C1 C2 C7 C15 -52.6(6)
C3 C2 C7 C13 -104.9(4)
C1 C2 C7 C13 72.9(5)
C3 C2 C7 C8 13.1(4)
C1 C2 C7 C8 -169.1(4)
C15 C7 C8 C9 -145.6(4)
C13 C7 C8 C9 93.9(4)
C2 C7 C8 C9 -21.8(4)
C4 C3 C9 C8 165.7(4)
C2 C3 C9 C8 -13.6(4)
C4 C3 C9 C19 48.1(5)
C2 C3 C9 C19 -131.3(4)
C4 C3 C9 C17 -76.7(5)
C2 C3 C9 C17 104.0(4)
C7 C8 C9 C3 21.7(4)
C7 C8 C9 C19 139.0(3)
C7 C8 C9 C17 -97.1(4)
C4 C5 C10 C23a 44.8(8)
C6 C5 C10 C23a -134.8(7)
C4 C5 C10 C47b -41.0(9)
C6 C5 C10 C47b 139.4(8)
C4 C5 C10 C11 177.0(4)
C6 C5 C10 C11 -2.6(5)
C4 C5 C10 C21a -77.7(6)
C6 C5 C10 C21a 102.7(5)
C4 C5 C10 C49b 71.6(7)
C6 C5 C10 C49b -108.0(6)
C23a C10 C11 C12 133.8(6)
C47b C10 C11 C12 -132.0(7)
C5 C10 C11 C12 7.7(5)
C21a C10 C11 C12 -101.5(5)
C49b C10 C11 C12 115.5(5)
C5 C6 C12 C27 127.8(4)
C1 C6 C12 C27 -56.9(6)
C5 C6 C12 C25 -108.1(4)
C1 C6 C12 C25 67.1(5)
C5 C6 C12 C11 8.0(4)
C1 C6 C12 C11 -176.8(4)
C10 C11 C12 C6 -9.7(5)
C10 C11 C12 C27 -131.5(4)
C10 C11 C12 C25 104.6(4)
C15 C7 C13 C14 -57.8(5)
C2 C7 C13 C14 172.5(4)
C8 C7 C13 C14 61.0(5)
C13 C7 C15 C16 -161.1(4)
C2 C7 C15 C16 -36.3(5)
C8 C7 C15 C16 77.4(4)
C3 C9 C17 C18 66.3(5)
C8 C9 C17 C18 178.3(4)
C19 C9 C17 C18 -57.9(5)
C3 C9 C19 C20 174.9(4)
C8 C9 C19 C20 63.4(5)
C17 C9 C19 C20 -60.0(5)
C23a C10 C21a C22a -53.1(9)
C5 C10 C21a C22a 69.4(8)
C11 C10 C21a C22a 175.7(7)
C5 C10 C23a C24a 177.7(7)
C11 C10 C23a C24a 56.2(11)
C21a C10 C23a C24a -63.3(10)
C6 C12 C25 C26 -174.2(3)
C27 C12 C25 C26 -49.2(5)
C11 C12 C25 C26 74.1(4)
C6 C12 C27 C28 -56.4(5)
C25 C12 C27 C28 -178.0(4)
C11 C12 C27 C28 59.2(5)
C35 N1 C29 C30 168.6(4)
C41 N1 C29 C30 -71.1(4)
K1 N1 C29 C30 49.2(4)
N1 C29 C30 O1 -67.6(5)
C29 C30 O1 C31 179.7(3)
C29 C30 O1 K1 46.1(4)
C30 O1 C31 C32 171.3(3)
K1 O1 C31 C32 -54.3(4)
O1 C31 C32 O2 62.6(4)
C31 C32 O2 C33 -178.9(3)
C31 C32 O2 K1 -41.1(4)
C32 O2 C33 C34 -169.0(4)
K1 O2 C33 C34 52.7(4)
C40 N2 C34 C33 -78.4(5)
C46 N2 C34 C33 160.0(4)
K1 N2 C34 C33 40.6(5)
O2 C33 C34 N2 -63.6(5)
C29 N1 C35 C36 -80.4(4)
C41 N1 C35 C36 158.5(4)
K1 N1 C35 C36 36.0(4)
N1 C35 C36 O3 -63.4(5)
C35 C36 O3 C37 -165.9(4)
C35 C36 O3 K1 56.7(4)
C36 O3 C37 C38 -175.6(4)
K1 O3 C37 C38 -39.8(4)
O3 C37 C38 O4 64.0(5)
C37 C38 O4 C39 167.1(4)
C37 C38 O4 K1 -56.0(4)
C38 O4 C39 C40 175.0(4)
K1 O4 C39 C40 41.4(5)
C46 N2 C40 C39 -69.5(5)
C34 N2 C40 C39 169.6(4)
K1 N2 C40 C39 49.2(5)
O4 C39 C40 N2 -63.1(5)
C29 N1 C41 C42 163.6(3)
C35 N1 C41 C42 -76.1(4)
K1 N1 C41 C42 46.3(4)
N1 C41 C42 O5 -64.5(5)
C41 C42 O5 C43 173.7(4)
C41 C42 O5 K1 48.3(4)
C42 O5 C43 C44 174.2(4)
K1 O5 C43 C44 -56.0(4)
O5 C43 C44 O6 67.3(5)
C43 C44 O6 C45 -178.7(4)
C43 C44 O6 K1 -41.5(4)
C44 O6 C45 C46 -167.7(4)
K1 O6 C45 C46 55.1(4)
C40 N2 C46 C45 158.6(4)
C34 N2 C46 C45 -80.1(5)
K1 N2 C46 C45 40.3(4)
O6 C45 C46 N2 -65.1(5)
C5 C10 C47b C48b -56.6(12)
C11 C10 C47b C48b 76.8(10)
C49b C10 C47b C48b -170.8(9)
C47b C10 C49b C50b -57.8(11)
C5 C10 C49b C50b 177.1(9)
C11 C10 C49b C50b 71.1(10)
